data_4328657
loop_
_publ_author_name
'Guo-Cang Wang'
'Herman H. Y. Sung'
'Ian D. Williams'
'Wa-Hung Leung'

_publ_section_title
;
 Tetravalent Titanium, Zirconium, and Cerium Oxo and Peroxo Complexes
 Containing an Imidodiphosphinate Ligand
;
_journal_name_full 'Inorganic Chemistry'
_journal_page_first 3640
_journal_page_last 3647
_journal_paper_doi 10.1021/ic202564h
_journal_volume 51
_journal_year 2012
_chemical_formula_moiety 'C48 H112 Ce2 Cl2 N4 O9 P8'
_chemical_formula_sum 'C48 H112 Ce2 Cl2 N4 O9 P8'
_chemical_formula_weight 1488.32
_chemical_name_systematic
;
 ? 
;
_space_group_IT_number 14
_space_group_name_Hall '-P 2ybc'
_space_group_name_H-M_alt 'P 1 21/c 1'
_symmetry_cell_setting monoclinic
_symmetry_space_group_name_Hall '-P 2ybc'
_symmetry_space_group_name_H-M 'P 1 21/c 1'
_atom_sites_solution_hydrogens geom
_atom_sites_solution_primary direct
_atom_sites_solution_secondary difmap
_audit_creation_date 2012-02-03
_audit_creation_method
;
  Olex2 1.2-beta
  (compiled Jan 17 2012 15:45:47, GUI svn.r4036)
;
_cell_angle_alpha 90.00
_cell_angle_beta 96.2230(10)
_cell_angle_gamma 90.00
_cell_formula_units_Z 4
_cell_length_a 15.13180(10)
_cell_length_b 13.78290(10)
_cell_length_c 34.7835(3)
_cell_measurement_reflns_used 30360
_cell_measurement_temperature 173(2)
_cell_measurement_theta_max 71.47
_cell_measurement_theta_min 2.55
_cell_volume 7211.70(10)
_computing_molecular_graphics
;
O. V. Dolomanov, L. J. Bourhis, R. J. Gildea, J. A. K. Howard and H. Puschmann,
OLEX2: a complete structure solution, refinement and analysis program.
J. Appl. Cryst. (2009). 42, 339-341.
;
_computing_publication_material
;
O. V. Dolomanov, L. J. Bourhis, R. J. Gildea, J. A. K. Howard and H. Puschmann,
OLEX2: a complete structure solution, refinement and analysis program.
J. Appl. Cryst. (2009). 42, 339-341.
;
_computing_structure_refinement
;
XL, G.M. Sheldrick, Acta Cryst.
(2008). A64, 112-122
;
_computing_structure_solution 'SHELXS-97 (Sheldrick, 1990)'
_diffrn_ambient_temperature 173.15
_diffrn_measured_fraction_theta_full 0.996
_diffrn_measured_fraction_theta_max 0.996
_diffrn_measurement_device 'kappa diffractometer'
_diffrn_measurement_device_type 'multiwire proportional'
_diffrn_measurement_method 'phi and omega scans'
_diffrn_radiation_monochromator graphite
_diffrn_radiation_probe x-ray
_diffrn_radiation_type CuK\a
_diffrn_radiation_wavelength 1.54184
_diffrn_reflns_av_R_equivalents 0.0745
_diffrn_reflns_av_unetI/netI 0.0495
_diffrn_reflns_limit_h_max 15
_diffrn_reflns_limit_h_min -18
_diffrn_reflns_limit_k_max 16
_diffrn_reflns_limit_k_min -16
_diffrn_reflns_limit_l_max 41
_diffrn_reflns_limit_l_min -41
_diffrn_reflns_number 48144
_diffrn_reflns_theta_full 66.50
_diffrn_reflns_theta_max 67.50
_diffrn_reflns_theta_min 2.56
_diffrn_source 'sealed X-ray tube'
_diffrn_source_current 40
_diffrn_source_power 2.0
_diffrn_source_target Cu
_diffrn_source_voltage 50
_exptl_absorpt_coefficient_mu 12.354
_exptl_absorpt_correction_T_max 1.00
_exptl_absorpt_correction_T_min 0.65
_exptl_absorpt_correction_type multi-scan
_exptl_absorpt_process_details
;
CrysAlisPro, Oxford Diffraction Ltd.,
Version 1.171.33.55 (release 05-01-2010 CrysAlis171 .NET)
(compiled Jan  5 2010,16:28:46)
empirical absorption correction using spherical harmonics,
 implemented in SCALE3 ABSPACK scaling algorithm.
;
_exptl_crystal_colour yellow
_exptl_crystal_density_diffrn 1.371
_exptl_crystal_description plate
_exptl_crystal_F_000 3080
_exptl_crystal_size_max 0.40
_exptl_crystal_size_mid 0.25
_exptl_crystal_size_min 0.10
_refine_diff_density_max 1.472
_refine_diff_density_min -1.128
_refine_diff_density_rms 0.093
_refine_ls_extinction_method none
_refine_ls_goodness_of_fit_ref 1.025
_refine_ls_hydrogen_treatment constr
_refine_ls_matrix_type full
_refine_ls_number_parameters 657
_refine_ls_number_reflns 12956
_refine_ls_number_restraints 9
_refine_ls_restrained_S_all 1.028
_refine_ls_R_factor_all 0.0364
_refine_ls_R_factor_gt 0.0330
_refine_ls_shift/su_max 0.001
_refine_ls_shift/su_mean 0.000
_refine_ls_structure_factor_coef Fsqd
_refine_ls_weighting_details 'calc w=1/[\s^2^(Fo^2^)+(0.0490P)^2^+0.0000P] where P=(Fo^2^+2Fc^2^)/3'
_refine_ls_weighting_scheme calc
_refine_ls_wR_factor_gt 0.0826
_refine_ls_wR_factor_ref 0.0836
_reflns_number_gt 11513
_reflns_number_total 12956
_reflns_threshold_expression >2sigma(I)
_cod_data_source_file ic202564h_si_001_7.cif
_cod_data_source_block wang67
_cod_original_cell_volume 7211.70(9)
_cod_database_code 4328657

loop_
_space_group_symop_id
_space_group_symop_operation_xyz
1 'x, y, z'
2 '-x, y+1/2, -z+1/2'
3 '-x, -y, -z'
4 'x, -y-1/2, z-1/2'

loop_
_atom_site_label
_atom_site_type_symbol
_atom_site_fract_x
_atom_site_fract_y
_atom_site_fract_z
_atom_site_U_iso_or_equiv
_atom_site_adp_type
_atom_site_occupancy
_atom_site_symmetry_multiplicity
_atom_site_calc_flag
_atom_site_refinement_flags
_atom_site_disorder_assembly
_atom_site_disorder_group
Ce1 Ce 0.177374(10) 0.325650(13) 0.163861(5) 0.02083(6) Uani 1 1 d . . .
Ce2 Ce 0.328656(10) 0.267797(12) 0.079257(5) 0.01916(6) Uani 1 1 d . . .
Cl1 Cl 0.13398(6) 0.42088(7) 0.22636(2) 0.0416(2) Uani 1 1 d . . .
Cl2 Cl 0.46152(5) 0.27648(7) 0.03481(2) 0.03620(19) Uani 1 1 d . . .
P1 P 0.37064(5) 0.20070(7) 0.21853(2) 0.02818(18) Uani 1 1 d . . .
P2 P 0.50000(5) 0.22088(6) 0.16183(2) 0.02678(18) Uani 1 1 d . . .
P3 P 0.25759(5) 0.57434(6) 0.14076(2) 0.02299(16) Uani 1 1 d . . .
P4 P 0.28415(5) 0.53011(6) 0.06161(2) 0.02067(16) Uani 1 1 d . . .
P5 P -0.05435(5) 0.31339(6) 0.12921(2) 0.02578(18) Uani 1 1 d . . .
P6 P 0.00204(6) 0.17310(7) 0.18740(3) 0.0323(2) Uani 1 1 d D . .
P7 P 0.22897(5) 0.16260(6) -0.00757(2) 0.02754(18) Uani 1 1 d . B .
P8 P 0.30142(6) 0.02218(6) 0.04831(3) 0.03039(19) Uani 1 1 d . . .
O1 O 0.30213(15) 0.27348(17) 0.19949(7) 0.0295(5) Uani 1 1 d . . .
O2 O 0.43221(14) 0.26070(17) 0.12991(6) 0.0283(5) Uani 1 1 d . . .
O3 O 0.22627(15) 0.47149(16) 0.14836(6) 0.0287(5) Uani 1 1 d . . .
O4 O 0.32124(14) 0.42866(16) 0.07203(6) 0.0269(5) Uani 1 1 d . . .
O5 O 0.03978(13) 0.35797(17) 0.13269(6) 0.0264(5) Uani 1 1 d . . .
O6 O 0.10063(15) 0.19476(17) 0.18297(7) 0.0313(5) Uani 1 1 d . A .
O7 O 0.24099(15) 0.24453(17) 0.02268(6) 0.0275(5) Uani 1 1 d . . .
O8 O 0.33557(14) 0.10294(16) 0.07633(7) 0.0284(5) Uani 1 1 d . . .
O9 O 0.22572(14) 0.26805(15) 0.11514(6) 0.0247(5) Uani 1 1 d . . .
N1 N 0.46221(18) 0.1926(2) 0.20085(8) 0.0329(7) Uani 1 1 d . . .
N2 N 0.26875(17) 0.59880(19) 0.09706(8) 0.0254(6) Uani 1 1 d . . .
N3 N -0.06799(18) 0.2266(2) 0.15793(9) 0.0326(7) Uani 1 1 d . A .
N4 N 0.2544(2) 0.0572(2) 0.00768(9) 0.0384(7) Uani 1 1 d . . .
C1 C 0.3967(3) 0.2329(3) 0.26929(11) 0.0448(10) Uani 1 1 d . . .
H1 H 0.4339 0.1795 0.2820 0.054 Uiso 1 1 calc R . .
C2 C 0.3125(3) 0.2415(5) 0.29006(13) 0.0685(15) Uani 1 1 d . . .
H2A H 0.3292 0.2583 0.3173 0.103 Uiso 1 1 calc R . .
H2B H 0.2807 0.1794 0.2885 0.103 Uiso 1 1 calc R . .
H2C H 0.2740 0.2923 0.2777 0.103 Uiso 1 1 calc R . .
C3 C 0.4512(4) 0.3239(4) 0.27262(15) 0.0718(16) Uani 1 1 d . . .
H3A H 0.4652 0.3407 0.3000 0.108 Uiso 1 1 calc R . .
H3B H 0.4175 0.3769 0.2592 0.108 Uiso 1 1 calc R . .
H3C H 0.5065 0.3135 0.2609 0.108 Uiso 1 1 calc R . .
C4 C 0.3152(2) 0.0830(3) 0.21695(11) 0.0384(8) Uani 1 1 d . . .
H4 H 0.2554 0.0923 0.2261 0.046 Uiso 1 1 calc R . .
C5 C 0.3011(3) 0.0473(3) 0.17533(13) 0.0477(10) Uani 1 1 d . . .
H5A H 0.2709 -0.0157 0.1745 0.071 Uiso 1 1 calc R . .
H5B H 0.3588 0.0405 0.1652 0.071 Uiso 1 1 calc R . .
H5C H 0.2645 0.0942 0.1595 0.071 Uiso 1 1 calc R . .
C6 C 0.3655(3) 0.0071(4) 0.24320(16) 0.0656(14) Uani 1 1 d . . .
H6A H 0.3327 -0.0543 0.2413 0.098 Uiso 1 1 calc R . .
H6B H 0.3712 0.0300 0.2700 0.098 Uiso 1 1 calc R . .
H6C H 0.4249 -0.0028 0.2350 0.098 Uiso 1 1 calc R . .
C7 C 0.5831(2) 0.3160(3) 0.17171(11) 0.0357(8) Uani 1 1 d . . .
H7 H 0.5549 0.3652 0.1876 0.043 Uiso 1 1 calc R . .
C8 C 0.6058(2) 0.3710(3) 0.13572(13) 0.0465(10) Uani 1 1 d . . .
H8A H 0.6504 0.4209 0.1434 0.070 Uiso 1 1 calc R . .
H8B H 0.5520 0.4016 0.1230 0.070 Uiso 1 1 calc R . .
H8C H 0.6296 0.3254 0.1178 0.070 Uiso 1 1 calc R . .
C9 C 0.6664(3) 0.2824(3) 0.19687(14) 0.0497(11) Uani 1 1 d . . .
H9A H 0.7081 0.3368 0.2012 0.075 Uiso 1 1 calc R . .
H9B H 0.6946 0.2296 0.1838 0.075 Uiso 1 1 calc R . .
H9C H 0.6500 0.2593 0.2218 0.075 Uiso 1 1 calc R . .
C10 C 0.5466(2) 0.1114(3) 0.14238(11) 0.0398(9) Uani 1 1 d . . .
H10 H 0.4944 0.0729 0.1308 0.048 Uiso 1 1 calc R . .
C11 C 0.6024(3) 0.1308(4) 0.10938(13) 0.0551(12) Uani 1 1 d . . .
H11A H 0.6252 0.0693 0.1003 0.083 Uiso 1 1 calc R . .
H11B H 0.6523 0.1732 0.1185 0.083 Uiso 1 1 calc R . .
H11C H 0.5656 0.1625 0.0881 0.083 Uiso 1 1 calc R . .
C12 C 0.5955(3) 0.0457(3) 0.17257(14) 0.0599(13) Uani 1 1 d . . .
H12A H 0.6182 -0.0111 0.1599 0.090 Uiso 1 1 calc R . .
H12B H 0.5546 0.0247 0.1909 0.090 Uiso 1 1 calc R . .
H12C H 0.6453 0.0813 0.1864 0.090 Uiso 1 1 calc R . .
C13 C 0.1776(2) 0.6585(3) 0.15722(10) 0.0353(8) Uani 1 1 d . . .
H13 H 0.1717 0.6424 0.1849 0.042 Uiso 1 1 calc R . .
C14 C 0.2095(3) 0.7637(3) 0.15615(14) 0.0537(12) Uani 1 1 d . . .
H14A H 0.1647 0.8067 0.1653 0.081 Uiso 1 1 calc R . .
H14B H 0.2188 0.7812 0.1296 0.081 Uiso 1 1 calc R . .
H14C H 0.2656 0.7706 0.1729 0.081 Uiso 1 1 calc R . .
C15 C 0.0867(3) 0.6450(4) 0.13495(13) 0.0525(11) Uani 1 1 d . . .
H15A H 0.0448 0.6910 0.1444 0.079 Uiso 1 1 calc R . .
H15B H 0.0660 0.5786 0.1386 0.079 Uiso 1 1 calc R . .
H15C H 0.0906 0.6566 0.1074 0.079 Uiso 1 1 calc R . .
C16 C 0.3610(2) 0.5924(3) 0.17156(10) 0.0344(8) Uani 1 1 d . . .
H16 H 0.3853 0.6574 0.1655 0.041 Uiso 1 1 calc R . .
C17 C 0.4276(3) 0.5160(3) 0.16252(12) 0.0473(10) Uani 1 1 d . . .
H17A H 0.4835 0.5259 0.1791 0.071 Uiso 1 1 calc R . .
H17B H 0.4384 0.5213 0.1353 0.071 Uiso 1 1 calc R . .
H17C H 0.4040 0.4514 0.1673 0.071 Uiso 1 1 calc R . .
C18 C 0.3478(3) 0.5907(4) 0.21481(11) 0.0553(12) Uani 1 1 d . . .
H18A H 0.4051 0.6011 0.2303 0.083 Uiso 1 1 calc R . .
H18B H 0.3235 0.5277 0.2214 0.083 Uiso 1 1 calc R . .
H18C H 0.3064 0.6423 0.2203 0.083 Uiso 1 1 calc R . .
C19 C 0.3602(2) 0.5921(2) 0.03268(10) 0.0284(7) Uani 1 1 d . . .
H19 H 0.3358 0.6583 0.0264 0.034 Uiso 1 1 calc R . .
C20 C 0.3694(3) 0.5397(3) -0.00545(11) 0.0411(9) Uani 1 1 d . . .
H20A H 0.4107 0.5756 -0.0200 0.062 Uiso 1 1 calc R . .
H20B H 0.3112 0.5360 -0.0207 0.062 Uiso 1 1 calc R . .
H20C H 0.3923 0.4741 -0.0001 0.062 Uiso 1 1 calc R . .
C21 C 0.4507(2) 0.6041(3) 0.05647(12) 0.0408(9) Uani 1 1 d . . .
H21A H 0.4916 0.6376 0.0409 0.061 Uiso 1 1 calc R . .
H21B H 0.4748 0.5401 0.0640 0.061 Uiso 1 1 calc R . .
H21C H 0.4437 0.6423 0.0797 0.061 Uiso 1 1 calc R . .
C22 C 0.1804(2) 0.5124(3) 0.03071(9) 0.0273(7) Uani 1 1 d . . .
H22 H 0.1937 0.4732 0.0078 0.033 Uiso 1 1 calc R . .
C23 C 0.1137(2) 0.4553(3) 0.05191(11) 0.0355(8) Uani 1 1 d . . .
H23A H 0.0586 0.4462 0.0347 0.053 Uiso 1 1 calc R . .
H23B H 0.1008 0.4914 0.0749 0.053 Uiso 1 1 calc R . .
H23C H 0.1389 0.3919 0.0597 0.053 Uiso 1 1 calc R . .
C24 C 0.1413(2) 0.6091(3) 0.01585(12) 0.0431(9) Uani 1 1 d . . .
H24A H 0.0857 0.5975 -0.0007 0.065 Uiso 1 1 calc R . .
H24B H 0.1837 0.6421 0.0009 0.065 Uiso 1 1 calc R . .
H24C H 0.1294 0.6498 0.0378 0.065 Uiso 1 1 calc R . .
C25 C -0.1341(2) 0.4081(3) 0.13627(11) 0.0375(8) Uani 1 1 d . . .
H25 H -0.1942 0.3773 0.1347 0.045 Uiso 1 1 calc R . .
C26 C -0.1374(3) 0.4868(3) 0.10493(15) 0.0600(12) Uani 1 1 d . . .
H26A H -0.1814 0.5360 0.1099 0.090 Uiso 1 1 calc R . .
H26B H -0.1540 0.4573 0.0795 0.090 Uiso 1 1 calc R . .
H26C H -0.0787 0.5172 0.1053 0.090 Uiso 1 1 calc R . .
C27 C -0.1143(3) 0.4507(3) 0.17687(13) 0.0505(11) Uani 1 1 d . . .
H27A H -0.1575 0.5018 0.1807 0.076 Uiso 1 1 calc R . .
H27B H -0.0542 0.4781 0.1799 0.076 Uiso 1 1 calc R . .
H27C H -0.1185 0.3994 0.1961 0.076 Uiso 1 1 calc R . .
C28 C -0.0805(2) 0.2718(3) 0.07961(10) 0.0368(9) Uani 1 1 d . . .
H28 H -0.0766 0.3287 0.0620 0.044 Uiso 1 1 calc R . .
C29 C -0.1744(3) 0.2303(4) 0.07264(12) 0.0495(11) Uani 1 1 d . . .
H29A H -0.1863 0.2092 0.0457 0.074 Uiso 1 1 calc R . .
H29B H -0.2175 0.2803 0.0780 0.074 Uiso 1 1 calc R . .
H29C H -0.1798 0.1747 0.0898 0.074 Uiso 1 1 calc R . .
C30 C -0.0115(3) 0.1969(3) 0.07012(13) 0.0496(10) Uani 1 1 d . . .
H30A H -0.0252 0.1751 0.0433 0.074 Uiso 1 1 calc R . .
H30B H -0.0129 0.1412 0.0876 0.074 Uiso 1 1 calc R . .
H30C H 0.0478 0.2263 0.0734 0.074 Uiso 1 1 calc R . .
C31 C -0.0142(5) 0.0420(5) 0.1719(3) 0.0352(16) Uiso 0.50 1 d PD A 1
H31 H 0.0001 0.0394 0.1445 0.042 Uiso 0.50 1 calc PR A 1
C31A C -0.0152(6) 0.0472(6) 0.1924(3) 0.049(2) Uiso 0.50 1 d PD A 2
H31A H -0.0542 0.0460 0.2139 0.059 Uiso 0.50 1 calc PR A 2
C32 C 0.0423(9) -0.0270(9) 0.1922(4) 0.074(3) Uiso 0.50 1 d PD A 1
H32A H 0.0099 -0.0880 0.1944 0.111 Uiso 0.50 1 calc PR A 1
H32B H 0.0621 -0.0023 0.2181 0.111 Uiso 0.50 1 calc PR A 1
H32C H 0.0941 -0.0385 0.1782 0.111 Uiso 0.50 1 calc PR A 1
C32A C 0.0577(7) -0.0165(8) 0.2080(3) 0.055(2) Uiso 0.50 1 d PD A 2
H32D H 0.0414 -0.0842 0.2024 0.083 Uiso 0.50 1 calc PR A 2
H32E H 0.0689 -0.0074 0.2361 0.083 Uiso 0.50 1 calc PR A 2
H32F H 0.1115 -0.0003 0.1960 0.083 Uiso 0.50 1 calc PR A 2
C33 C -0.1129(5) 0.0122(6) 0.1706(2) 0.0368(16) Uiso 0.50 1 d PD A 1
H33A H -0.1198 -0.0556 0.1623 0.055 Uiso 0.50 1 calc PR A 1
H33B H -0.1490 0.0538 0.1522 0.055 Uiso 0.50 1 calc PR A 1
H33C H -0.1326 0.0195 0.1963 0.055 Uiso 0.50 1 calc PR A 1
C33A C -0.0730(12) 0.0054(12) 0.1613(5) 0.116(5) Uiso 0.50 1 d PD A 2
H33D H -0.0798 -0.0642 0.1660 0.174 Uiso 0.50 1 calc PR A 2
H33E H -0.0473 0.0149 0.1369 0.174 Uiso 0.50 1 calc PR A 2
H33F H -0.1313 0.0370 0.1598 0.174 Uiso 0.50 1 calc PR A 2
C34 C -0.0153(5) 0.2308(7) 0.2366(2) 0.0290(18) Uiso 0.50 1 d PD A 2
H34 H -0.0045 0.3023 0.2388 0.035 Uiso 0.50 1 calc PR A 2
C35 C 0.0554(7) 0.1612(8) 0.2644(3) 0.051(3) Uiso 0.50 1 d P A 2
H35A H 0.0328 0.0946 0.2641 0.076 Uiso 0.50 1 calc PR A 2
H35B H 0.0616 0.1861 0.2909 0.076 Uiso 0.50 1 calc PR A 2
H35C H 0.1135 0.1620 0.2544 0.076 Uiso 0.50 1 calc PR A 2
C36 C -0.1021(8) 0.2334(10) 0.2465(4) 0.071(4) Uiso 0.50 1 d P A 1
H36A H -0.1145 0.2973 0.2348 0.106 Uiso 0.50 1 calc PR A 1
H36B H -0.0963 0.2393 0.2747 0.106 Uiso 0.50 1 calc PR A 1
H36C H -0.1511 0.1890 0.2381 0.106 Uiso 0.50 1 calc PR A 1
C37 C 0.1115(2) 0.1613(3) -0.02536(13) 0.0457(10) Uani 1 1 d . . .
H37 H 0.0785 0.1444 -0.0043 0.055 Uiso 1 1 d R B .
C38 C 0.0831(4) 0.0764(5) -0.0508(2) 0.100(2) Uani 1 1 d . B 2
H38A H 0.1018 0.0868 -0.0766 0.150 Uiso 1 1 calc R B 2
H38B H 0.0182 0.0700 -0.0529 0.150 Uiso 1 1 calc R B 2
H38C H 0.1106 0.0170 -0.0396 0.150 Uiso 1 1 calc R B 2
C39 C 0.0759(3) 0.2581(4) -0.0408(2) 0.0788(18) Uani 1 1 d . B .
H39A H 0.0124 0.2520 -0.0496 0.118 Uiso 1 1 calc R . .
H39B H 0.1079 0.2780 -0.0626 0.118 Uiso 1 1 calc R . .
H39C H 0.0844 0.3070 -0.0203 0.118 Uiso 1 1 calc R . .
C40 C 0.2991(2) 0.1923(3) -0.04499(10) 0.0370(8) Uani 1 1 d . . .
H40 H 0.3614 0.1854 -0.0324 0.044 Uiso 1 1 calc R B .
C41 C 0.2925(4) 0.2955(4) -0.05952(14) 0.0635(13) Uani 1 1 d . B .
H41A H 0.3327 0.3045 -0.0795 0.095 Uiso 1 1 calc R . .
H41B H 0.3092 0.3401 -0.0380 0.095 Uiso 1 1 calc R . .
H41C H 0.2313 0.3089 -0.0705 0.095 Uiso 1 1 calc R . .
C42 C 0.2918(4) 0.1205(4) -0.07871(14) 0.0703(15) Uani 1 1 d . B .
H42A H 0.3318 0.1406 -0.0976 0.106 Uiso 1 1 calc R . .
H42B H 0.2305 0.1193 -0.0911 0.106 Uiso 1 1 calc R . .
H42C H 0.3085 0.0555 -0.0690 0.106 Uiso 1 1 calc R . .
C43 C 0.3957(3) -0.0547(4) 0.04053(15) 0.0610(13) Uani 1 1 d . . .
H43 H 0.4445 -0.0082 0.0365 0.073 Uiso 1 1 calc R . .
C44 C 0.3838(6) -0.1124(6) 0.0045(2) 0.130(3) Uani 1 1 d . . .
H44A H 0.4377 -0.1504 0.0021 0.194 Uiso 1 1 calc R . .
H44B H 0.3728 -0.0687 -0.0177 0.194 Uiso 1 1 calc R . .
H44C H 0.3331 -0.1563 0.0053 0.194 Uiso 1 1 calc R . .
C45 C 0.4308(4) -0.1117(4) 0.07708(18) 0.0784(17) Uani 1 1 d . . .
H45A H 0.4821 -0.1508 0.0717 0.118 Uiso 1 1 calc R . .
H45B H 0.3838 -0.1544 0.0847 0.118 Uiso 1 1 calc R . .
H45C H 0.4487 -0.0661 0.0981 0.118 Uiso 1 1 calc R . .
C46 C 0.2242(3) -0.0484(3) 0.07357(11) 0.0394(9) Uani 1 1 d . . .
H46 H 0.2571 -0.0721 0.0983 0.047 Uiso 1 1 calc R . .
C47 C 0.1499(3) 0.0167(3) 0.08382(12) 0.0453(10) Uani 1 1 d . . .
H47A H 0.1084 -0.0210 0.0976 0.068 Uiso 1 1 calc R . .
H47B H 0.1183 0.0436 0.0601 0.068 Uiso 1 1 calc R . .
H47C H 0.1747 0.0698 0.1003 0.068 Uiso 1 1 calc R . .
C48 C 0.1877(3) -0.1372(3) 0.05060(15) 0.0599(12) Uani 1 1 d . . .
H48A H 0.1469 -0.1726 0.0656 0.090 Uiso 1 1 calc R . .
H48B H 0.2370 -0.1798 0.0455 0.090 Uiso 1 1 calc R . .
H48C H 0.1559 -0.1161 0.0260 0.090 Uiso 1 1 calc R . .
C1B C -0.1133(5) 0.1957(7) 0.2433(2) 0.0322(17) Uiso 0.50 1 d P A 2
H1BA H -0.1552 0.2157 0.2212 0.048 Uiso 0.50 1 calc PR A 2
H1BB H -0.1306 0.2250 0.2670 0.048 Uiso 0.50 1 calc PR A 2
H1BC H -0.1141 0.1248 0.2456 0.048 Uiso 0.50 1 calc PR A 2
C1C C 0.0498(6) 0.1947(8) 0.2705(3) 0.044(2) Uiso 0.50 1 d P A 1
H1CA H 0.0563 0.1287 0.2809 0.066 Uiso 0.50 1 calc PR A 1
H1CB H 0.0284 0.2376 0.2900 0.066 Uiso 0.50 1 calc PR A 1
H1CC H 0.1075 0.2179 0.2639 0.066 Uiso 0.50 1 calc PR A 1
C1A C -0.0175(6) 0.1945(8) 0.2340(3) 0.045(3) Uiso 0.50 1 d PD A 1
H1A H -0.0351 0.1257 0.2381 0.054 Uiso 0.50 1 calc PR A 1

loop_
_atom_site_aniso_label
_atom_site_aniso_U_11
_atom_site_aniso_U_22
_atom_site_aniso_U_33
_atom_site_aniso_U_23
_atom_site_aniso_U_13
_atom_site_aniso_U_12
Ce1 0.02002(8) 0.02310(11) 0.02028(9) 0.00202(7) 0.00632(6) 0.00084(6)
Ce2 0.01814(8) 0.02086(11) 0.01893(9) -0.00049(6) 0.00404(6) -0.00018(6)
Cl1 0.0499(5) 0.0464(5) 0.0318(4) -0.0085(4) 0.0186(4) 0.0000(4)
Cl2 0.0287(4) 0.0477(5) 0.0346(4) 0.0034(4) 0.0143(3) -0.0001(3)
P1 0.0243(4) 0.0380(5) 0.0218(4) 0.0043(4) 0.0005(3) 0.0030(3)
P2 0.0193(3) 0.0333(5) 0.0273(4) 0.0020(3) 0.0005(3) 0.0020(3)
P3 0.0274(4) 0.0226(4) 0.0195(4) -0.0008(3) 0.0045(3) -0.0007(3)
P4 0.0225(3) 0.0208(4) 0.0195(4) 0.0009(3) 0.0059(3) -0.0012(3)
P5 0.0207(3) 0.0337(5) 0.0235(4) 0.0023(3) 0.0050(3) -0.0011(3)
P6 0.0270(4) 0.0335(5) 0.0381(5) 0.0122(4) 0.0118(3) -0.0005(3)
P7 0.0265(4) 0.0324(5) 0.0237(4) -0.0057(3) 0.0028(3) 0.0002(3)
P8 0.0338(4) 0.0235(4) 0.0347(5) -0.0038(4) 0.0075(3) 0.0029(3)
O1 0.0275(11) 0.0342(14) 0.0269(12) 0.0034(10) 0.0034(9) 0.0055(10)
O2 0.0204(10) 0.0380(14) 0.0254(12) 0.0032(10) -0.0026(9) 0.0006(9)
O3 0.0366(12) 0.0267(12) 0.0236(11) 0.0021(10) 0.0068(9) -0.0029(10)
O4 0.0264(11) 0.0269(12) 0.0281(11) -0.0020(10) 0.0066(9) -0.0002(9)
O5 0.0205(10) 0.0304(12) 0.0287(11) 0.0071(10) 0.0041(8) 0.0006(9)
O6 0.0268(11) 0.0307(13) 0.0377(13) 0.0078(11) 0.0099(10) 0.0002(10)
O7 0.0297(11) 0.0297(12) 0.0221(11) -0.0050(10) -0.0022(9) 0.0026(9)
O8 0.0278(11) 0.0206(12) 0.0363(13) -0.0006(10) 0.0017(9) 0.0002(9)
O9 0.0226(10) 0.0270(12) 0.0250(11) -0.0014(9) 0.0054(8) 0.0007(9)
N1 0.0228(13) 0.0453(18) 0.0303(15) 0.0068(14) 0.0016(11) 0.0043(12)
N2 0.0298(13) 0.0239(14) 0.0234(13) 0.0019(11) 0.0070(10) 0.0014(11)
N3 0.0265(14) 0.0393(18) 0.0327(15) 0.0058(13) 0.0057(11) -0.0088(12)
N4 0.0569(19) 0.0297(16) 0.0287(15) -0.0081(13) 0.0049(14) -0.0015(14)
C1 0.044(2) 0.063(3) 0.0255(18) -0.0012(18) -0.0031(15) 0.0047(19)
C2 0.056(3) 0.123(5) 0.027(2) -0.007(3) 0.0059(19) 0.011(3)
C3 0.095(4) 0.071(4) 0.049(3) -0.020(3) 0.002(3) -0.014(3)
C4 0.0310(17) 0.040(2) 0.044(2) 0.0110(18) 0.0040(15) 0.0007(15)
C5 0.053(2) 0.037(2) 0.052(2) -0.0026(19) 0.0041(19) -0.0075(19)
C6 0.069(3) 0.055(3) 0.070(3) 0.027(3) -0.005(3) -0.003(2)
C7 0.0238(16) 0.038(2) 0.044(2) -0.0023(17) 0.0008(14) -0.0026(14)
C8 0.0309(18) 0.050(3) 0.060(3) 0.006(2) 0.0101(17) -0.0076(17)
C9 0.0302(19) 0.060(3) 0.056(3) -0.006(2) -0.0069(17) -0.0012(18)
C10 0.0385(19) 0.041(2) 0.041(2) -0.0016(18) 0.0089(16) 0.0047(16)
C11 0.060(3) 0.059(3) 0.050(2) 0.004(2) 0.022(2) 0.026(2)
C12 0.075(3) 0.046(3) 0.061(3) 0.013(2) 0.018(2) 0.027(2)
C13 0.047(2) 0.034(2) 0.0280(18) -0.0010(15) 0.0177(15) 0.0050(16)
C14 0.076(3) 0.028(2) 0.061(3) -0.003(2) 0.023(2) 0.012(2)
C15 0.042(2) 0.062(3) 0.055(3) -0.003(2) 0.0152(19) 0.021(2)
C16 0.0378(18) 0.035(2) 0.0291(17) -0.0029(15) -0.0028(14) -0.0065(15)
C17 0.038(2) 0.053(3) 0.047(2) -0.006(2) -0.0122(17) 0.0057(18)
C18 0.061(3) 0.075(3) 0.029(2) -0.007(2) -0.0032(18) -0.006(2)
C19 0.0310(16) 0.0260(18) 0.0298(17) 0.0029(14) 0.0104(13) -0.0039(13)
C20 0.045(2) 0.048(2) 0.034(2) 0.0007(18) 0.0185(16) -0.0062(18)
C21 0.0306(17) 0.048(2) 0.045(2) 0.0001(19) 0.0123(15) -0.0132(16)
C22 0.0286(15) 0.0342(19) 0.0192(15) -0.0013(14) 0.0036(12) -0.0054(14)
C23 0.0253(16) 0.044(2) 0.0369(19) 0.0038(17) 0.0020(14) -0.0065(15)
C24 0.0380(19) 0.049(2) 0.040(2) 0.0146(19) -0.0072(16) -0.0003(17)
C25 0.0220(15) 0.044(2) 0.046(2) 0.0002(18) 0.0041(14) 0.0037(15)
C26 0.056(3) 0.053(3) 0.070(3) 0.013(2) 0.001(2) 0.017(2)
C27 0.045(2) 0.051(3) 0.057(3) -0.017(2) 0.0099(19) 0.0111(19)
C28 0.0344(18) 0.050(2) 0.0265(18) 0.0003(16) 0.0043(14) -0.0079(16)
C29 0.038(2) 0.072(3) 0.037(2) -0.004(2) -0.0008(16) -0.014(2)
C30 0.046(2) 0.063(3) 0.043(2) -0.017(2) 0.0186(18) -0.007(2)
C37 0.0300(18) 0.058(3) 0.048(2) -0.015(2) 0.0018(16) -0.0031(18)
C38 0.051(3) 0.104(5) 0.136(6) -0.059(4) -0.029(3) -0.007(3)
C39 0.041(3) 0.083(4) 0.106(5) -0.003(3) -0.024(3) 0.018(2)
C40 0.0335(18) 0.052(2) 0.0265(17) -0.0037(17) 0.0055(14) 0.0003(16)
C41 0.086(4) 0.058(3) 0.049(3) 0.011(2) 0.018(2) -0.007(3)
C42 0.096(4) 0.075(4) 0.045(3) -0.019(3) 0.030(3) -0.005(3)
C43 0.054(3) 0.059(3) 0.072(3) -0.015(3) 0.015(2) 0.025(2)
C44 0.147(7) 0.123(6) 0.124(7) -0.041(5) 0.037(6) 0.067(6)
C45 0.065(3) 0.062(3) 0.104(5) -0.008(3) -0.011(3) 0.035(3)
C46 0.045(2) 0.031(2) 0.041(2) 0.0018(17) 0.0000(16) -0.0090(16)
C47 0.041(2) 0.047(2) 0.049(2) -0.006(2) 0.0128(17) -0.0155(18)
C48 0.070(3) 0.037(2) 0.071(3) -0.008(2) -0.003(2) -0.016(2)

loop_
_atom_type_symbol
_atom_type_description
_atom_type_scat_dispersion_real
_atom_type_scat_dispersion_imag
_atom_type_scat_source
C C 0.0181 0.0091 'International Tables Vol C Tables 4.2.6.8 and 6.1.1.4'
H H 0.0000 0.0000 'International Tables Vol C Tables 4.2.6.8 and 6.1.1.4'
N N 0.0311 0.0180 'International Tables Vol C Tables 4.2.6.8 and 6.1.1.4'
O O 0.0492 0.0322 'International Tables Vol C Tables 4.2.6.8 and 6.1.1.4'
P P 0.2955 0.4335 'International Tables Vol C Tables 4.2.6.8 and 6.1.1.4'
Cl Cl 0.3639 0.7018 'International Tables Vol C Tables 4.2.6.8 and 6.1.1.4'
Ce Ce -1.8482 9.6596 'International Tables Vol C Tables 4.2.6.8 and 6.1.1.4'

loop_
_geom_angle_atom_site_label_1
_geom_angle_atom_site_label_2
_geom_angle_atom_site_label_3
_geom_angle
Cl1 Ce1 Ce2 154.71(2)
O1 Ce1 Ce2 80.18(6)
O1 Ce1 Cl1 88.54(6)
O1 Ce1 O5 170.47(8)
O1 Ce1 O6 90.57(8)
O3 Ce1 Ce2 76.72(6)
O3 Ce1 Cl1 82.62(6)
O3 Ce1 O1 98.06(8)
O3 Ce1 O5 91.07(8)
O3 Ce1 O6 167.42(8)
O5 Ce1 Ce2 104.74(6)
O5 Ce1 Cl1 89.92(6)
O6 Ce1 Ce2 113.98(6)
O6 Ce1 Cl1 88.50(6)
O6 Ce1 O5 79.99(8)
O9 Ce1 Ce2 16.72(6)
O9 Ce1 Cl1 171.26(6)
O9 Ce1 O1 88.78(8)
O9 Ce1 O3 89.53(8)
O9 Ce1 O5 94.06(8)
O9 Ce1 O6 99.84(9)
Cl2 Ce2 Ce1 160.84(2)
O2 Ce2 Ce1 80.60(6)
O2 Ce2 Cl2 87.17(6)
O2 Ce2 O4 98.92(8)
O2 Ce2 O7 166.40(8)
O2 Ce2 O8 87.70(8)
O4 Ce2 Ce1 81.90(5)
O4 Ce2 Cl2 85.53(6)
O4 Ce2 O7 91.44(8)
O4 Ce2 O8 171.00(8)
O7 Ce2 Ce1 109.76(6)
O7 Ce2 Cl2 84.86(6)
O7 Ce2 O8 81.13(8)
O8 Ce2 Ce1 105.34(6)
O8 Ce2 Cl2 88.72(6)
O9 Ce2 Ce1 16.53(6)
O9 Ce2 Cl2 177.14(6)
O9 Ce2 O2 91.92(8)
O9 Ce2 O4 91.94(8)
O9 Ce2 O7 96.54(8)
O9 Ce2 O8 93.95(8)
O1 P1 N1 117.17(15)
O1 P1 C1 108.86(17)
O1 P1 C4 106.29(15)
N1 P1 C1 106.72(18)
N1 P1 C4 110.18(18)
C1 P1 C4 107.24(19)
O2 P2 N1 115.85(14)
O2 P2 C7 105.88(15)
O2 P2 C10 106.44(16)
N1 P2 C7 108.82(17)
N1 P2 C10 107.76(18)
C7 P2 C10 112.17(18)
O3 P3 N2 115.55(14)
O3 P3 C13 107.97(15)
O3 P3 C16 106.80(15)
N2 P3 C13 108.13(16)
N2 P3 C16 111.26(16)
C13 P3 C16 106.76(17)
O4 P4 N2 116.05(13)
O4 P4 C19 108.71(14)
O4 P4 C22 106.67(14)
N2 P4 C19 107.66(15)
N2 P4 C22 110.36(15)
C22 P4 C19 107.04(15)
O5 P5 N3 115.64(14)
O5 P5 C25 108.94(15)
O5 P5 C28 107.66(15)
N3 P5 C25 108.91(17)
N3 P5 C28 109.25(17)
C25 P5 C28 106.01(18)
O6 P6 N3 115.68(14)
O6 P6 C31 104.6(2)
O6 P6 C31A 110.8(3)
O6 P6 C34 103.6(3)
O6 P6 C1A 109.3(3)
N3 P6 C31 101.8(3)
N3 P6 C31A 115.3(3)
N3 P6 C34 103.8(3)
N3 P6 C1A 111.4(4)
C31 P6 C34 128.2(4)
C31A P6 C31 22.3(3)
C31A P6 C34 106.3(4)
C1A P6 C31 113.9(5)
C1A P6 C31A 91.9(5)
C1A P6 C34 14.4(4)
O7 P7 N4 115.98(14)
O7 P7 C37 106.15(16)
O7 P7 C40 106.86(16)
N4 P7 C37 107.42(19)
N4 P7 C40 107.97(18)
C40 P7 C37 112.61(19)
O8 P8 N4 115.67(15)
O8 P8 C43 107.58(19)
O8 P8 C46 105.76(16)
N4 P8 C43 109.1(2)
N4 P8 C46 110.10(18)
C46 P8 C43 108.4(2)
P1 O1 Ce1 157.88(15)
P2 O2 Ce2 161.45(15)
P3 O3 Ce1 175.48(14)
P4 O4 Ce2 160.65(13)
P5 O5 Ce1 138.17(13)
P6 O6 Ce1 135.12(14)
P7 O7 Ce2 135.16(13)
P8 O8 Ce2 137.69(13)
Ce1 O9 Ce2 146.75(11)
P2 N1 P1 137.10(19)
P3 N2 P4 131.05(18)
P6 N3 P5 129.67(18)
P7 N4 P8 130.41(19)
C2 C1 P1 111.8(3)
C3 C1 P1 109.8(3)
C3 C1 C2 112.1(4)
C5 C4 P1 109.5(3)
C5 C4 C6 110.8(4)
C6 C4 P1 113.0(3)
C8 C7 P2 114.4(3)
C9 C7 P2 113.6(3)
C9 C7 C8 112.0(3)
C11 C10 P2 113.8(3)
C12 C10 P2 114.6(3)
C12 C10 C11 111.0(3)
C14 C13 P3 112.0(3)
C15 C13 P3 111.1(3)
C15 C13 C14 112.1(4)
C17 C16 P3 109.4(2)
C17 C16 C18 110.6(3)
C18 C16 P3 112.3(3)
C20 C19 P4 112.3(2)
C20 C19 C21 111.1(3)
C21 C19 P4 109.5(2)
C23 C22 P4 110.9(2)
C24 C22 P4 111.1(2)
C24 C22 C23 111.1(3)
C26 C25 P5 112.5(3)
C27 C25 P5 109.6(3)
C27 C25 C26 112.0(4)
C29 C28 P5 111.8(3)
C29 C28 C30 111.0(3)
C30 C28 P5 109.5(3)
C32 C31 P6 116.5(7)
C32 C31 C33 111.5(8)
C33 C31 P6 110.9(5)
C32A C31A P6 120.7(7)
C33A C31A P6 113.8(9)
C33A C31A C32A 114.2(10)
C35 C34 P6 97.8(6)
C1B C34 P6 102.7(5)
C1B C34 C35 106.8(7)
C38 C37 P7 114.5(3)
C38 C37 C39 114.1(4)
C39 C37 P7 114.2(3)
C41 C40 P7 115.5(3)
C41 C40 C42 110.9(4)
C42 C40 P7 113.9(3)
C44 C43 P8 114.5(4)
C44 C43 C45 115.2(5)
C45 C43 P8 112.3(3)
C47 C46 P8 109.3(3)
C47 C46 C48 111.2(3)
C48 C46 P8 113.0(3)
C36 C1A P6 125.4(8)
C36 C1A C1C 105.7(9)
C1C C1A P6 128.2(7)

loop_
_geom_bond_atom_site_label_1
_geom_bond_atom_site_label_2
_geom_bond_distance
Ce1 Ce2 3.9996(2)
Ce1 Cl1 2.6813(8)
Ce1 O1 2.260(2)
Ce1 O3 2.228(2)
Ce1 O5 2.285(2)
Ce1 O6 2.283(2)
Ce1 O9 2.075(2)
Ce2 Cl2 2.6683(8)
Ce2 O2 2.229(2)
Ce2 O4 2.233(2)
Ce2 O7 2.274(2)
Ce2 O8 2.277(2)
Ce2 O9 2.099(2)
P1 O1 1.540(2)
P1 N1 1.580(3)
P1 C1 1.821(4)
P1 C4 1.824(4)
P2 O2 1.530(2)
P2 N1 1.578(3)
P2 C7 1.824(4)
P2 C10 1.826(4)
P3 O3 1.527(2)
P3 N2 1.584(3)
P3 C13 1.814(4)
P3 C16 1.815(3)
P4 O4 1.535(2)
P4 N2 1.592(3)
P4 C19 1.822(3)
P4 C22 1.821(3)
P5 O5 1.544(2)
P5 N3 1.586(3)
P5 C25 1.813(4)
P5 C28 1.820(4)
P6 O6 1.545(2)
P6 N3 1.575(3)
P6 C31 1.894(8)
P6 C31A 1.766(9)
P6 C34 1.931(8)
P6 C1A 1.705(9)
P7 O7 1.541(2)
P7 N4 1.580(3)
P7 C37 1.817(4)
P7 C40 1.813(4)
P8 O8 1.532(2)
P8 N4 1.587(3)
P8 C43 1.820(4)
P8 C46 1.818(4)
C1 C2 1.535(6)
C1 C3 1.498(7)
C4 C5 1.522(6)
C4 C6 1.535(5)
C7 C8 1.534(6)
C7 C9 1.526(5)
C10 C11 1.520(6)
C10 C12 1.517(6)
C13 C14 1.531(5)
C13 C15 1.514(5)
C16 C17 1.514(5)
C16 C18 1.539(5)
C19 C20 1.529(5)
C19 C21 1.530(5)
C22 C23 1.530(4)
C22 C24 1.526(5)
C25 C26 1.534(6)
C25 C27 1.528(5)
C28 C29 1.527(5)
C28 C30 1.530(6)
C31 C32 1.415(13)
C31 C33 1.546(9)
C31A C32A 1.467(12)
C31A C33A 1.436(16)
C34 C35 1.665(13)
C34 C1B 1.600(11)
C36 C1A 1.495(15)
C37 C38 1.503(6)
C37 C39 1.515(7)
C40 C41 1.509(6)
C40 C42 1.529(6)
C43 C44 1.478(8)
C43 C45 1.539(7)
C46 C47 1.512(6)
C46 C48 1.532(5)
C1C C1A 1.539(13)
